data_1513947
loop_
_publ_author_name
'Xie, Jin'
'Yuan, Xiangai'
'Abdukader, Ablimit'
'Zhu, Chengjian'
'Ma, Jing'

_publ_section_title
;
 Visible-light-promoted radical C-h trifluoromethylation of free anilines.
;
_journal_issue 6
_journal_name_full 'Organic letters'
_journal_page_first 1768
_journal_page_last 1771
_journal_paper_doi 10.1021/ol500469a
_journal_volume 16
_journal_year 2014
_chemical_formula_moiety 'C9 H8 F3 N O2'
_chemical_formula_sum 'C9 H8 F3 N O2'
_chemical_formula_weight 219.16
_chemical_name_systematic
; 
 ? 
;
_space_group_IT_number 15
_symmetry_cell_setting monoclinic
_symmetry_space_group_name_Hall '-C 2yc'
_symmetry_space_group_name_H-M 'C 1 2/c 1'
_atom_sites_solution_hydrogens geom
_atom_sites_solution_primary direct
_atom_sites_solution_secondary difmap
_audit_creation_method SHELXL-97
_cell_angle_alpha 90.00
_cell_angle_beta 106.010(4)
_cell_angle_gamma 90.00
_cell_formula_units_Z 8
_cell_length_a 15.293(3)
_cell_length_b 8.606(2)
_cell_length_c 14.701(3)
_cell_measurement_reflns_used 1906
_cell_measurement_temperature 296(2)
_cell_measurement_theta_max 24.73
_cell_measurement_theta_min 2.74
_cell_volume 1859.8(7)
_computing_structure_refinement 'SHELXL-97 (Sheldrick, 2008)'
_computing_structure_solution 'SHELXS-97 (Sheldrick, 2008)'
_diffrn_ambient_temperature 296(2)
_diffrn_measured_fraction_theta_full 0.998
_diffrn_measured_fraction_theta_max 0.998
_diffrn_radiation_monochromator graphite
_diffrn_radiation_source 'fine-focus sealed tube'
_diffrn_radiation_type MoK\a
_diffrn_radiation_wavelength 0.71073
_diffrn_reflns_av_R_equivalents 0.0187
_diffrn_reflns_av_sigmaI/netI 0.0186
_diffrn_reflns_limit_h_max 18
_diffrn_reflns_limit_h_min -18
_diffrn_reflns_limit_k_max 8
_diffrn_reflns_limit_k_min -10
_diffrn_reflns_limit_l_max 17
_diffrn_reflns_limit_l_min -17
_diffrn_reflns_number 5047
_diffrn_reflns_theta_full 25.01
_diffrn_reflns_theta_max 25.01
_diffrn_reflns_theta_min 2.74
_exptl_absorpt_coefficient_mu 0.150
_exptl_absorpt_correction_T_max 0.9808
_exptl_absorpt_correction_T_min 0.9636
_exptl_absorpt_correction_type multi-scan
_exptl_absorpt_process_details sadabs
_exptl_crystal_density_diffrn 1.565
_exptl_crystal_density_method 'not measured'
_exptl_crystal_F_000 896
_exptl_crystal_size_max 0.25
_exptl_crystal_size_mid 0.15
_exptl_crystal_size_min 0.13
_refine_diff_density_max 0.117
_refine_diff_density_min -0.256
_refine_diff_density_rms 0.045
_refine_ls_extinction_method none
_refine_ls_goodness_of_fit_ref 1.050
_refine_ls_hydrogen_treatment constr
_refine_ls_matrix_type full
_refine_ls_number_parameters 137
_refine_ls_number_reflns 1638
_refine_ls_number_restraints 0
_refine_ls_restrained_S_all 1.050
_refine_ls_R_factor_all 0.0442
_refine_ls_R_factor_gt 0.0372
_refine_ls_shift/su_max 0.001
_refine_ls_shift/su_mean 0.000
_refine_ls_structure_factor_coef Fsqd
_refine_ls_weighting_details 'calc w=1/[\s^2^(Fo^2^)+(0.0620P)^2^+0.7730P] where P=(Fo^2^+2Fc^2^)/3'
_refine_ls_weighting_scheme calc
_refine_ls_wR_factor_gt 0.1013
_refine_ls_wR_factor_ref 0.1119
_reflns_number_gt 1373
_reflns_number_total 1638
_reflns_threshold_expression >2sigma(I)
_cod_data_source_file ol500469a_si_002.cif
_cod_data_source_block 20130828dd_0m
_cod_depositor_comments
;
The following automatic conversions were performed:

'_symmetry_cell_setting' value 'Monoclinic' changed to 'monoclinic'
according to
/usr/data/users/saulius/crontab/automatic-downloads/current/ACS/lib/dictionaries/cif_core.dic
dictionary named 'cif_core.dic' version 2.4.2 from 2011-04-26.

Automatic conversion script
Id: cif_fix_values 2281 2013-09-26 08:29:07Z andrius 
;
_cod_original_cell_volume 1859.9(7)
_cod_original_sg_symbol_H-M 'C2/c  '
_cod_database_code 1513947

loop_
_symmetry_equiv_pos_as_xyz
'x, y, z'
'-x, y, -z+1/2'
'x+1/2, y+1/2, z'
'-x+1/2, y+1/2, -z+1/2'
'-x, -y, -z'
'x, -y, z-1/2'
'-x+1/2, -y+1/2, -z'
'x+1/2, -y+1/2, z-1/2'

loop_
_atom_site_label
_atom_site_type_symbol
_atom_site_fract_x
_atom_site_fract_y
_atom_site_fract_z
_atom_site_U_iso_or_equiv
_atom_site_adp_type
_atom_site_occupancy
_atom_site_symmetry_multiplicity
_atom_site_calc_flag
_atom_site_refinement_flags
C1 C 0.76848(10) 0.45681(18) 0.87805(11) 0.0405(4) Uani 1 1 d .
C2 C 0.80820(11) 0.44062(19) 0.80338(11) 0.0426(4) Uani 1 1 d .
C3 C 0.89013(11) 0.5204(2) 0.81086(12) 0.0474(4) Uani 1 1 d .
H3 H 0.9180 0.5115 0.7623 0.057 Uiso 1 1 calc R
C4 C 0.92999(11) 0.6108(2) 0.88781(12) 0.0450(4) Uani 1 1 d .
H4 H 0.9842 0.6620 0.8906 0.054 Uiso 1 1 calc R
C5 C 0.89011(10) 0.62694(19) 0.96202(11) 0.0410(4) Uani 1 1 d .
C6 C 0.80930(11) 0.54847(19) 0.95596(12) 0.0417(4) Uani 1 1 d .
H6 H 0.7820 0.5575 1.0050 0.050 Uiso 1 1 calc R
C7 C 0.93101(11) 0.72018(19) 1.04780(12) 0.0431(4) Uani 1 1 d .
C8 C 1.05135(13) 0.8884(2) 1.12288(13) 0.0565(5) Uani 1 1 d .
H8A H 1.0214 0.9872 1.1190 0.085 Uiso 1 1 calc R
H8B H 1.1135 0.9038 1.1227 0.085 Uiso 1 1 calc R
H8C H 1.0497 0.8368 1.1803 0.085 Uiso 1 1 calc R
C9 C 0.68378(12) 0.3703(2) 0.87681(12) 0.0492(4) Uani 1 1 d .
F1 F 0.61550(7) 0.39613(15) 0.79859(8) 0.0656(4) Uani 1 1 d .
F2 F 0.69669(8) 0.21522(13) 0.87872(9) 0.0726(4) Uani 1 1 d .
F3 F 0.65171(7) 0.40348(16) 0.95012(8) 0.0707(4) Uani 1 1 d .
N1 N 0.77091(11) 0.3534(2) 0.72409(11) 0.0564(4) Uani 1 1 d .
H1A H 0.8041 0.3260 0.6811 0.068 Uiso 1 1 d R
H1B H 0.7219 0.2863 0.7210 0.068 Uiso 1 1 d R
O1 O 1.00570(8) 0.79446(15) 1.04301(8) 0.0528(3) Uani 1 1 d .
O2 O 0.90085(9) 0.72864(17) 1.11516(9) 0.0622(4) Uani 1 1 d .

loop_
_atom_site_aniso_label
_atom_site_aniso_U_11
_atom_site_aniso_U_22
_atom_site_aniso_U_33
_atom_site_aniso_U_23
_atom_site_aniso_U_13
_atom_site_aniso_U_12
C1 0.0381(8) 0.0438(9) 0.0413(9) 0.0060(7) 0.0135(7) 0.0030(7)
C2 0.0440(9) 0.0452(9) 0.0399(9) 0.0022(7) 0.0136(7) 0.0073(7)
C3 0.0471(9) 0.0562(10) 0.0448(9) 0.0010(8) 0.0227(8) 0.0031(8)
C4 0.0395(8) 0.0519(10) 0.0474(10) 0.0036(8) 0.0184(7) 0.0001(7)
C5 0.0408(9) 0.0424(9) 0.0408(9) 0.0050(7) 0.0132(7) 0.0033(7)
C6 0.0431(9) 0.0462(9) 0.0398(9) 0.0058(7) 0.0181(7) 0.0049(7)
C7 0.0451(9) 0.0457(9) 0.0416(9) 0.0047(7) 0.0172(7) 0.0017(7)
C8 0.0523(11) 0.0613(12) 0.0538(11) -0.0098(9) 0.0112(9) -0.0071(9)
C9 0.0466(10) 0.0577(11) 0.0439(10) 0.0041(8) 0.0135(8) -0.0026(8)
F1 0.0428(6) 0.0941(9) 0.0550(7) 0.0061(6) 0.0051(5) -0.0023(5)
F2 0.0747(8) 0.0545(7) 0.0867(9) 0.0096(6) 0.0190(7) -0.0138(6)
F3 0.0591(7) 0.1049(10) 0.0576(7) -0.0067(6) 0.0320(6) -0.0216(6)
N1 0.0547(9) 0.0677(10) 0.0497(9) -0.0136(7) 0.0194(7) -0.0063(7)
O1 0.0509(7) 0.0624(8) 0.0480(7) -0.0065(6) 0.0183(6) -0.0131(6)
O2 0.0657(9) 0.0767(9) 0.0522(8) -0.0108(7) 0.0298(7) -0.0153(7)

loop_
_atom_type_symbol
_atom_type_description
_atom_type_scat_dispersion_real
_atom_type_scat_dispersion_imag
_atom_type_scat_source
C C 0.0033 0.0016 'International Tables Vol C Tables 4.2.6.8 and 6.1.1.4'
H H 0.0000 0.0000 'International Tables Vol C Tables 4.2.6.8 and 6.1.1.4'
N N 0.0061 0.0033 'International Tables Vol C Tables 4.2.6.8 and 6.1.1.4'
O O 0.0106 0.0060 'International Tables Vol C Tables 4.2.6.8 and 6.1.1.4'
F F 0.0171 0.0103 'International Tables Vol C Tables 4.2.6.8 and 6.1.1.4'

loop_
_geom_angle_atom_site_label_1
_geom_angle_atom_site_label_2
_geom_angle_atom_site_label_3
_geom_angle
C6 C1 C2 120.63(15)
C6 C1 C9 119.03(14)
C2 C1 C9 120.29(15)
N1 C2 C1 123.52(15)
N1 C2 C3 119.09(15)
C1 C2 C3 117.38(15)
C4 C3 C2 121.73(15)
C4 C3 H3 119.1
C2 C3 H3 119.1
C3 C4 C5 120.74(15)
C3 C4 H4 119.6
C5 C4 H4 119.6
C6 C5 C4 118.30(15)
C6 C5 C7 118.53(14)
C4 C5 C7 123.15(15)
C1 C6 C5 121.22(15)
C1 C6 H6 119.4
C5 C6 H6 119.4
O2 C7 O1 123.00(16)
O2 C7 C5 124.45(15)
O1 C7 C5 112.55(14)
O1 C8 H8A 109.5
O1 C8 H8B 109.5
H8A C8 H8B 109.5
O1 C8 H8C 109.5
H8A C8 H8C 109.5
H8B C8 H8C 109.5
F3 C9 F1 106.55(14)
F3 C9 F2 106.24(14)
F1 C9 F2 104.87(15)
F3 C9 C1 113.32(15)
F1 C9 C1 113.34(14)
F2 C9 C1 111.87(15)
C2 N1 H1A 122.2
C2 N1 H1B 121.2
H1A N1 H1B 112.6
C7 O1 C8 117.29(13)

loop_
_geom_bond_atom_site_label_1
_geom_bond_atom_site_label_2
_geom_bond_distance
C1 C6 1.389(2)
C1 C2 1.400(2)
C1 C9 1.490(2)
C2 N1 1.371(2)
C2 C3 1.406(2)
C3 C4 1.370(2)
C3 H3 0.9300
C4 C5 1.396(2)
C4 H4 0.9300
C5 C6 1.389(2)
C5 C7 1.480(2)
C6 H6 0.9300
C7 O2 1.204(2)
C7 O1 1.328(2)
C8 O1 1.438(2)
C8 H8A 0.9600
C8 H8B 0.9600
C8 H8C 0.9600
C9 F3 1.332(2)
C9 F1 1.342(2)
C9 F2 1.349(2)
N1 H1A 0.9434
N1 H1B 0.9374

loop_
_geom_torsion_atom_site_label_1
_geom_torsion_atom_site_label_2
_geom_torsion_atom_site_label_3
_geom_torsion_atom_site_label_4
_geom_torsion
C6 C1 C2 N1 -179.24(16)
C9 C1 C2 N1 3.4(2)
C6 C1 C2 C3 0.0(2)
C9 C1 C2 C3 -177.39(15)
N1 C2 C3 C4 179.16(16)
C1 C2 C3 C4 -0.1(2)
C2 C3 C4 C5 0.0(3)
C3 C4 C5 C6 0.3(2)
C3 C4 C5 C7 178.62(16)
C2 C1 C6 C5 0.3(2)
C9 C1 C6 C5 177.66(15)
C4 C5 C6 C1 -0.4(2)
C7 C5 C6 C1 -178.81(14)
C6 C5 C7 O2 2.9(3)
C4 C5 C7 O2 -175.45(17)
C6 C5 C7 O1 -177.27(14)
C4 C5 C7 O1 4.4(2)
C6 C1 C9 F3 5.8(2)
C2 C1 C9 F3 -176.83(14)
C6 C1 C9 F1 127.35(16)
C2 C1 C9 F1 -55.2(2)
C6 C1 C9 F2 -114.33(17)
C2 C1 C9 F2 63.1(2)
O2 C7 O1 C8 0.0(3)
C5 C7 O1 C8 -179.79(14)
